data_2300730
loop_
_publ_author_name
'Kleemiss, Florian'
'Peyerimhoff, Norbert'
'Bodensteiner, Michael'

_publ_section_title
;
 Refinement of X-ray and electron diffraction crystal structures using
 analytical Fourier transforms of Slater-type atomic wavefunctions in
 <i>Olex2</i>.
;
_journal_issue 'Pt 1'
_journal_name_full 'Journal of applied crystallography'
_journal_page_first 161
_journal_page_last 174
_journal_paper_doi 10.1107/S1600576723010981
_journal_volume 57
_journal_year 2024
_chemical_absolute_configuration unk
_chemical_formula_moiety 'C8 H11 F2 N3 O'
_chemical_formula_sum 'C8 H11 F2 N3 O'
_chemical_formula_weight 203.193
_space_group_crystal_system orthorhombic
_space_group_IT_number 33
_space_group_name_Hall 'P 2c -2n'
_space_group_name_H-M_alt 'P n a 21'
_symmetry_Int_Tables_number 33
_audit_creation_date 2023-01-23
_audit_creation_method
;
Olex2 1.5-dev
(compiled Jan 23 2023 09:41:20, GUI svn.r6410)
;
_cell_angle_alpha 90
_cell_angle_beta 90
_cell_angle_gamma 90
_cell_formula_units_Z 8
_cell_length_a 15.0815(4)
_cell_length_b 24.6147(6)
_cell_length_c 5.0146(1)
_cell_measurement_temperature 120.15
_cell_volume 1861.55(8)
_computing_molecular_graphics 'Olex2 1.5-dev (Dolomanov et al., 2009)'
_computing_publication_material 'Olex2 1.5-dev (Dolomanov et al., 2009)'
_computing_structure_refinement 'olex2.refine 1.5-dev (Bourhis et al., 2015)'
_diffrn_ambient_temperature 120.15
_diffrn_measured_fraction_theta_full 1.0000
_diffrn_measured_fraction_theta_max 1.0000
_diffrn_radiation_type 'Mo K\a'
_diffrn_radiation_wavelength 0.71073
_diffrn_reflns_av_R_equivalents 0.0776
_diffrn_reflns_av_unetI/netI 0.0561
_diffrn_reflns_Laue_measured_fraction_full 1.0000
_diffrn_reflns_Laue_measured_fraction_max 1.0000
_diffrn_reflns_limit_h_max 21
_diffrn_reflns_limit_h_min -21
_diffrn_reflns_limit_k_max 35
_diffrn_reflns_limit_k_min -34
_diffrn_reflns_limit_l_max 7
_diffrn_reflns_limit_l_min -7
_diffrn_reflns_number 24767
_diffrn_reflns_point_group_measured_fraction_full 0.9964
_diffrn_reflns_point_group_measured_fraction_max 0.9975
_diffrn_reflns_theta_full 25.2417
_diffrn_reflns_theta_max 30.51
_diffrn_reflns_theta_min 1.58
_exptl_absorpt_coefficient_mu 0.126
_exptl_crystal_density_diffrn 1.450
_exptl_crystal_F_000 848.756
_exptl_crystal_size_max 0.52
_exptl_crystal_size_mid 0.08
_exptl_crystal_size_min 0.04
_refine_diff_density_max 0.3831
_refine_diff_density_min -0.2538
_refine_diff_density_rms 0.0610
_refine_ls_abs_structure_details 'Hooft, R.W.W., Straver, L.H., Spek, A.L. (2010). J. Appl. Cryst., 43, 665-668.'
_refine_ls_abs_structure_Flack 0.3(4)
_refine_ls_d_res_high 0.6999
_refine_ls_d_res_low 12.8597
_refine_ls_goodness_of_fit_ref 0.9488
_refine_ls_hydrogen_treatment constr
_refine_ls_matrix_type full
_refine_ls_number_constraints 34
_refine_ls_number_parameters 255
_refine_ls_number_reflns 5668
_refine_ls_number_restraints 1
_refine_ls_restrained_S_all 0.9488
_refine_ls_R_factor_all 0.0541
_refine_ls_R_factor_gt 0.0396
_refine_ls_shift/su_max -0.0003
_refine_ls_shift/su_mean 0.0001
_refine_ls_structure_factor_coef Fsqd
_refine_ls_weighting_details 'w=1/[\s^2^(Fo^2^)+(0.0569P)^2^] where P=(Fo^2^+2Fc^2^)/3'
_refine_ls_weighting_scheme calc
_refine_ls_wR_factor_gt 0.0951
_refine_ls_wR_factor_ref 0.1019
_reflns_Friedel_coverage 0.994
_reflns_limit_h_max 21
_reflns_limit_h_min -21
_reflns_limit_k_max 35
_reflns_limit_k_min -34
_reflns_limit_l_max 7
_reflns_limit_l_min -7
_reflns_number_gt 4491
_reflns_number_total 5668
_reflns_threshold_expression I>=2u(I)
_cod_data_source_file ZP2_SFAC.cif
_cod_data_source_block ZP2
_cod_depositor_comments 'Adding full bibliography for 2300730--2300733.cif.'
_cod_original_sg_symbol_Hall ' P 2c -2n'
_cod_database_code 2300730
_olex2_refinement_description
;
1. Fixed Uiso
 At 1.2 times of:
  All C(H,H) groups, All N(H) groups
 At 1.5 times of:
  All C(H,H,H) groups
2.a Secondary CH2 refined with riding coordinates:
 C15(H15a,H15b), C16(H16a,H16b), C17(H17a,H17b), C25(H25a,H25b), C26(H26a,
 H26b), C27(H27a,H27b)
2.b Aromatic/amide H refined with riding coordinates:
 N11(H11), N13(H13), N21(H21), N23(H23)
2.c Idealised Me refined as rotating group:
 C18(H18a,H18b,H18c), C28(H28a,H28b,H28c)
;
_olex2_submission_special_instructions 'No special instructions were received'

loop_
_space_group_symop_id
_space_group_symop_operation_xyz
1 x,y,z
2 -x,-y,z+1/2
3 -x+1/2,y+1/2,z+1/2
4 x+1/2,-y+1/2,z

loop_
_atom_site_label
_atom_site_type_symbol
_atom_site_fract_x
_atom_site_fract_y
_atom_site_fract_z
_atom_site_U_iso_or_equiv
_atom_site_adp_type
_atom_site_occupancy
_atom_site_refinement_flags_posn
F11 F 0.90150(6) 0.97034(4) 0.4594(2) 0.0244(2) Uani 1.000000 .
F12 F 0.84148(6) 1.10602(4) 1.0974(2) 0.0243(2) Uani 1.000000 .
F21 F 0.71698(6) 0.70931(4) 0.3111(2) 0.0277(2) Uani 1.000000 .
F22 F 0.67618(6) 0.83039(4) 1.03092(19) 0.0246(2) Uani 1.000000 .
O11 O 0.98102(7) 1.16041(4) 0.8894(2) 0.0211(2) Uani 1.000000 .
O21 O 0.83379(7) 0.87576(4) 0.8827(2) 0.0232(2) Uani 1.000000 .
N11 N 0.99942(8) 1.09494(5) 0.5732(3) 0.0189(3) Uani 1.000000 .
H11 H 1.04202(8) 1.11445(5) 0.5011(3) 0.0227(3) Uiso 1.000000 R
N12 N 0.98188(8) 1.04596(5) 0.4625(3) 0.0200(3) Uani 1.000000 .
N13 N 0.80034(8) 0.99921(5) 0.8741(3) 0.0232(3) Uani 1.000000 .
H13 H 0.79989(8) 0.96651(5) 0.8031(3) 0.0278(3) Uiso 1.000000 R
N21 N 0.84734(8) 0.81410(5) 0.5479(3) 0.0212(3) Uani 1.000000 .
H21 H 0.89871(8) 0.82875(5) 0.5061(3) 0.0255(3) Uiso 1.000000 R
N22 N 0.81931(8) 0.77171(5) 0.3982(3) 0.0219(3) Uani 1.000000 .
N23 N 0.61204(9) 0.73810(5) 0.7173(3) 0.0221(3) Uani 1.000000 .
H23 H 0.60652(9) 0.70727(5) 0.6300(3) 0.0266(4) Uiso 1.000000 R
C11 C 0.91886(10) 1.01885(6) 0.5685(3) 0.0189(3) Uani 1.000000 .
C12 C 0.86363(9) 1.03423(6) 0.7896(3) 0.0180(3) Uani 1.000000 .
C13 C 0.88391(9) 1.08482(6) 0.8858(3) 0.0185(3) Uani 1.000000 .
C14 C 0.95639(9) 1.11641(6) 0.7872(3) 0.0169(3) Uani 1.000000 .
C15 C 0.73314(10) 1.01139(6) 1.0727(3) 0.0230(3) Uani 1.000000 .
H15a H 0.76197(10) 1.02254(6) 1.2414(3) 0.0277(4) Uiso 1.000000 R
H15b H 0.69568(10) 1.04184(6) 1.0100(3) 0.0277(4) Uiso 1.000000 R
C16 C 0.67631(12) 0.96203(7) 1.1207(4) 0.0303(4) Uani 1.000000 .
H16a H 0.64980(12) 0.95046(7) 0.9493(4) 0.0364(5) Uiso 1.000000 R
H16b H 0.71445(12) 0.93204(7) 1.1852(4) 0.0364(5) Uiso 1.000000 R
C17 C 0.60280(11) 0.97139(7) 1.3205(4) 0.0329(4) Uani 1.000000 .
H17a H 0.62897(11) 0.98381(7) 1.4910(4) 0.0395(5) Uiso 1.000000 R
H17b H 0.56342(11) 1.00057(7) 1.2539(4) 0.0395(5) Uiso 1.000000 R
C18 C 0.54827(17) 0.92081(9) 1.3707(6) 0.0600(8) Uani 1.000000 .
H18a H 0.5204(11) 0.9091(5) 1.2038(11) 0.0900(12) Uiso 1.000000 GR
H18b H 0.5869(3) 0.8918(3) 1.438(4) 0.0900(12) Uiso 1.000000 GR
H18c H 0.5023(9) 0.9287(3) 1.503(3) 0.0900(12) Uiso 1.000000 GR
C21 C 0.74490(10) 0.75080(6) 0.4638(3) 0.0203(3) Uani 1.000000 .
C22 C 0.68717(9) 0.76680(6) 0.6783(3) 0.0179(3) Uani 1.000000 .
C23 C 0.72026(9) 0.81000(6) 0.8187(3) 0.0180(3) Uani 1.000000 .
C24 C 0.80263(10) 0.83595(6) 0.7578(3) 0.0186(3) Uani 1.000000 .
C25 C 0.53907(10) 0.75398(6) 0.8925(3) 0.0211(3) Uani 1.000000 .
H25a H 0.49890(10) 0.72256(6) 0.9170(3) 0.0254(4) Uiso 1.000000 R
H25b H 0.56331(10) 0.76380(6) 1.0695(3) 0.0254(4) Uiso 1.000000 R
C26 C 0.48609(10) 0.80174(7) 0.7837(4) 0.0232(3) Uani 1.000000 .
H26a H 0.52424(10) 0.83447(7) 0.7808(4) 0.0278(4) Uiso 1.000000 R
H26b H 0.46801(10) 0.79378(7) 0.5980(4) 0.0278(4) Uiso 1.000000 R
C27 C 0.40382(10) 0.81340(7) 0.9502(4) 0.0255(3) Uani 1.000000 .
H27a H 0.36497(10) 0.78098(7) 0.9485(4) 0.0306(4) Uiso 1.000000 R
H27b H 0.42191(10) 0.82009(7) 1.1371(4) 0.0306(4) Uiso 1.000000 R
C28 C 0.35141(12) 0.86221(7) 0.8494(4) 0.0359(5) Uani 1.000000 .
H28a H 0.3344(9) 0.8562(3) 0.6631(11) 0.0539(7) Uiso 1.000000 GR
H28b H 0.2980(6) 0.8669(4) 0.958(2) 0.0539(7) Uiso 1.000000 GR
H28c H 0.3882(4) 0.89493(13) 0.862(3) 0.0539(7) Uiso 1.000000 GR

loop_
_atom_site_aniso_label
_atom_site_aniso_U_11
_atom_site_aniso_U_22
_atom_site_aniso_U_33
_atom_site_aniso_U_12
_atom_site_aniso_U_13
_atom_site_aniso_U_23
F11 0.0263(5) 0.0180(4) 0.0288(5) -0.0040(4) 0.0038(4) -0.0068(4)
F12 0.0214(4) 0.0195(4) 0.0322(5) -0.0007(3) 0.0084(4) -0.0073(4)
F21 0.0250(5) 0.0250(5) 0.0332(5) -0.0064(4) 0.0031(4) -0.0122(5)
F22 0.0207(4) 0.0235(5) 0.0295(5) -0.0023(4) 0.0043(4) -0.0084(4)
O11 0.0162(5) 0.0151(5) 0.0320(6) -0.0001(4) -0.0005(5) -0.0024(5)
O21 0.0180(5) 0.0178(5) 0.0337(6) -0.0018(4) -0.0020(5) -0.0052(5)
N11 0.0180(6) 0.0156(6) 0.0232(7) -0.0016(4) 0.0014(5) 0.0014(5)
N12 0.0214(6) 0.0166(6) 0.0220(6) 0.0004(5) 0.0023(6) -0.0003(5)
N13 0.0206(6) 0.0152(6) 0.0338(8) -0.0041(5) 0.0085(6) -0.0047(6)
N21 0.0154(5) 0.0182(6) 0.0301(7) -0.0032(5) 0.0014(5) -0.0026(6)
N22 0.0196(6) 0.0194(6) 0.0267(7) -0.0008(5) 0.0006(6) -0.0041(6)
N23 0.0178(6) 0.0172(6) 0.0314(8) -0.0039(5) 0.0028(5) -0.0043(5)
C11 0.0197(7) 0.0157(6) 0.0213(7) -0.0005(5) -0.0007(6) -0.0007(6)
C12 0.0147(6) 0.0165(6) 0.0227(7) 0.0002(5) 0.0003(6) -0.0006(6)
C13 0.0149(6) 0.0166(7) 0.0239(8) 0.0015(5) 0.0027(6) -0.0000(6)
C14 0.0133(6) 0.0144(6) 0.0229(7) 0.0024(5) -0.0004(6) 0.0006(6)
C15 0.0195(7) 0.0197(7) 0.0299(8) -0.0020(6) 0.0069(7) -0.0027(7)
C16 0.0315(9) 0.0218(8) 0.0377(10) -0.0081(7) 0.0130(8) -0.0036(7)
C17 0.0294(9) 0.0251(8) 0.0442(11) -0.0024(7) 0.0141(8) 0.0026(8)
C18 0.0631(15) 0.0335(11) 0.083(2) -0.0170(10) 0.0474(15) -0.0037(12)
C21 0.0198(7) 0.0168(7) 0.0243(7) -0.0001(5) -0.0016(6) -0.0033(6)
C22 0.0146(7) 0.0151(7) 0.0240(7) 0.0004(5) -0.0017(6) 0.0010(6)
C23 0.0150(6) 0.0164(6) 0.0225(7) 0.0014(5) 0.0010(6) -0.0010(6)
C24 0.0153(6) 0.0154(7) 0.0250(8) 0.0006(5) -0.0032(6) 0.0004(6)
C25 0.0173(7) 0.0197(7) 0.0265(8) -0.0019(5) 0.0008(6) 0.0032(6)
C26 0.0179(7) 0.0241(8) 0.0276(8) -0.0005(6) 0.0013(6) 0.0070(7)
C27 0.0186(7) 0.0243(8) 0.0335(9) 0.0009(6) 0.0023(7) 0.0073(8)
C28 0.0246(8) 0.0323(9) 0.0509(13) 0.0080(7) 0.0026(8) 0.0125(10)

loop_
_atom_type_symbol
_atom_type_scat_dispersion_real
_atom_type_scat_dispersion_imag
_atom_type_scat_Cromer_Mann_a1
_atom_type_scat_Cromer_Mann_a2
_atom_type_scat_Cromer_Mann_a3
_atom_type_scat_Cromer_Mann_a4
_atom_type_scat_Cromer_Mann_b1
_atom_type_scat_Cromer_Mann_b2
_atom_type_scat_Cromer_Mann_b3
_atom_type_scat_Cromer_Mann_b4
_atom_type_scat_Cromer_Mann_c
_atom_type_scat_source
_atom_type_scat_dispersion_source
C 0.00347 0.00161 2.31000 1.02000 1.58860 0.86500 20.84390 10.20750 0.56870 51.65120 0.21560 'International Tables Volume C Table 6.1.1.4 (pp. 500-502)' 'Henke, Gullikson and Davis, At. Data and Nucl. Data Tables, 1993, 54, 2'
F 0.01794 0.01033 3.53920 2.64120 1.51700 1.02430 10.28250 4.29440 0.26150 26.14760 0.27760 'International Tables Volume C Table 6.1.1.4 (pp. 500-502)' 'Henke, Gullikson and Davis, At. Data and Nucl. Data Tables, 1993, 54, 2'
H 0.00000 0.00000 0.49300 0.32291 0.14019 0.04081 10.51090 26.12570 3.14236 57.79970 0.00304 'International Tables Volume C Table 6.1.1.4 (pp. 500-502)' 'Henke, Gullikson and Davis, At. Data and Nucl. Data Tables, 1993, 54, 2'
N 0.00653 0.00323 12.21260 3.13220 2.01250 1.16630 0.00570 9.89330 28.99750 0.58260 -11.52900 'International Tables Volume C Table 6.1.1.4 (pp. 500-502)' 'Henke, Gullikson and Davis, At. Data and Nucl. Data Tables, 1993, 54, 2'
O 0.01158 0.00611 3.04850 2.28680 1.54630 0.86700 13.27710 5.70110 0.32390 32.90890 0.25080 'International Tables Volume C Table 6.1.1.4 (pp. 500-502)' 'Henke, Gullikson and Davis, At. Data and Nucl. Data Tables, 1993, 54, 2'

loop_
_geom_angle_atom_site_label_1
_geom_angle_atom_site_label_2
_geom_angle_atom_site_label_3
_geom_angle
_geom_angle_site_symmetry_1
_geom_angle_site_symmetry_3
_geom_angle_publ_flag
N12 N11 H11 117.41(8) . . ?
C14 N11 H11 117.41(8) . . ?
C14 N11 N12 125.19(13) . . ?
C11 N12 N11 116.12(13) . . ?
C12 N13 H13 117.45(8) . . ?
C15 N13 H13 117.45(8) . . ?
C15 N13 C12 125.11(13) . . ?
N22 N21 H21 117.31(8) . . ?
C24 N21 H21 117.31(8) . . ?
C24 N21 N22 125.39(13) . . ?
C21 N22 N21 116.24(14) . . ?
C22 N23 H23 117.29(9) . . ?
C25 N23 H23 117.29(8) . . ?
C25 N23 C22 125.41(13) . . ?
N12 C11 F11 116.20(14) . . ?
C12 C11 F11 115.88(13) . . ?
C12 C11 N12 127.92(14) . . ?
C11 C12 N13 118.83(13) . . ?
C13 C12 N13 128.74(14) . . ?
C13 C12 C11 112.43(13) . . ?
C12 C13 F12 121.64(13) . . ?
C14 C13 F12 115.18(13) . . ?
C14 C13 C12 122.92(14) . . ?
N11 C14 O11 121.08(14) . . ?
C13 C14 O11 123.71(14) . . ?
C13 C14 N11 115.20(13) . . ?
H15a C15 N13 109.69(8) . . ?
H15b C15 N13 109.69(9) . . ?
H15b C15 H15a 108.2 . . ?
C16 C15 N13 109.89(13) . . ?
C16 C15 H15a 109.69(10) . . ?
C16 C15 H15b 109.69(10) . . ?
H16a C16 C15 108.85(10) . . ?
H16b C16 C15 108.85(10) . . ?
H16b C16 H16a 107.7 . . ?
C17 C16 C15 113.59(14) . . ?
C17 C16 H16a 108.85(11) . . ?
C17 C16 H16b 108.85(11) . . ?
H17a C17 C16 109.09(11) . . ?
H17b C17 C16 109.09(11) . . ?
H17b C17 H17a 107.8 . . ?
C18 C17 C16 112.54(16) . . ?
C18 C17 H17a 109.09(14) . . ?
C18 C17 H17b 109.09(13) . . ?
H18a C18 C17 109.5 . . ?
H18b C18 C17 109.5 . . ?
H18b C18 H18a 109.5 . . ?
H18c C18 C17 109.5 . . ?
H18c C18 H18a 109.5 . . ?
H18c C18 H18b 109.5 . . ?
N22 C21 F21 115.77(14) . . ?
C22 C21 F21 116.37(13) . . ?
C22 C21 N22 127.86(14) . . ?
C21 C22 N23 118.24(14) . . ?
C23 C22 N23 129.63(15) . . ?
C23 C22 C21 112.11(13) . . ?
C22 C23 F22 120.93(13) . . ?
C24 C23 F22 115.45(13) . . ?
C24 C23 C22 123.61(14) . . ?
N21 C24 O21 120.62(14) . . ?
C23 C24 O21 124.59(14) . . ?
C23 C24 N21 114.79(13) . . ?
H25a C25 N23 109.05(8) . . ?
H25b C25 N23 109.05(8) . . ?
H25b C25 H25a 107.8 . . ?
C26 C25 N23 112.72(13) . . ?
C26 C25 H25a 109.05(8) . . ?
C26 C25 H25b 109.05(9) . . ?
H26a C26 C25 109.18(8) . . ?
H26b C26 C25 109.18(9) . . ?
H26b C26 H26a 107.9 . . ?
C27 C26 C25 112.13(13) . . ?
C27 C26 H26a 109.18(9) . . ?
C27 C26 H26b 109.18(10) . . ?
H27a C27 C26 109.00(9) . . ?
H27b C27 C26 109.00(10) . . ?
H27b C27 H27a 107.8 . . ?
C28 C27 C26 112.91(15) . . ?
C28 C27 H27a 109.00(10) . . ?
C28 C27 H27b 109.00(11) . . ?
H28a C28 C27 109.5 . . ?
H28b C28 C27 109.5 . . ?
H28b C28 H28a 109.5 . . ?
H28c C28 C27 109.5 . . ?
H28c C28 H28a 109.5 . . ?
H28c C28 H28b 109.5 . . ?

loop_
_geom_bond_atom_site_label_1
_geom_bond_atom_site_label_2
_geom_bond_distance
_geom_bond_site_symmetry_2
_geom_bond_publ_flag
F11 C11 1.3392(17) . ?
F12 C13 1.3445(17) . ?
F21 C21 1.3441(17) . ?
F22 C23 1.3514(18) . ?
O11 C14 1.2543(18) . ?
O21 C24 1.2545(18) . ?
N11 H11 0.8800 . ?
N11 N12 1.3534(18) . ?
N11 C14 1.361(2) . ?
N12 C11 1.2771(19) . ?
N13 H13 0.8800 . ?
N13 C12 1.3541(19) . ?
N13 C15 1.452(2) . ?
N21 H21 0.8800 . ?
N21 N22 1.3532(18) . ?
N21 C24 1.361(2) . ?
N22 C21 1.2776(19) . ?
N23 H23 0.8800 . ?
N23 C22 1.3495(19) . ?
N23 C25 1.461(2) . ?
C11 C12 1.437(2) . ?
C12 C13 1.370(2) . ?
C13 C14 1.430(2) . ?
C15 H15a 0.9900 . ?
C15 H15b 0.9900 . ?
C15 C16 1.506(2) . ?
C16 H16a 0.9900 . ?
C16 H16b 0.9900 . ?
C16 C17 1.512(2) . ?
C17 H17a 0.9900 . ?
C17 H17b 0.9900 . ?
C17 C18 1.513(3) . ?
C18 H18a 0.9800 . ?
C18 H18b 0.9800 . ?
C18 H18c 0.9800 . ?
C21 C22 1.439(2) . ?
C22 C23 1.370(2) . ?
C23 C24 1.430(2) . ?
C25 H25a 0.9900 . ?
C25 H25b 0.9900 . ?
C25 C26 1.523(2) . ?
C26 H26a 0.9900 . ?
C26 H26b 0.9900 . ?
C26 C27 1.523(2) . ?
C27 H27a 0.9900 . ?
C27 H27b 0.9900 . ?
C27 C28 1.524(2) . ?
C28 H28a 0.9800 . ?
C28 H28b 0.9800 . ?
C28 H28c 0.9800 . ?

loop_
_geom_hbond_atom_site_label_D
_geom_hbond_atom_site_label_H
_geom_hbond_atom_site_label_A
_geom_hbond_distance_DH
_geom_hbond_distance_HA
_geom_hbond_distance_DA
_geom_hbond_angle_DHA
_geom_hbond_site_symmetry_A
N23 H23 O11 0.8800 2.1283(17) 2.8863(17) 143.90(5) 3_644

loop_
_geom_torsion_atom_site_label_1
_geom_torsion_atom_site_label_2
_geom_torsion_atom_site_label_3
_geom_torsion_atom_site_label_4
_geom_torsion
_geom_torsion_site_symmetry_1
_geom_torsion_site_symmetry_2
_geom_torsion_site_symmetry_3
_geom_torsion_site_symmetry_4
_geom_torsion_publ_flag
F11 C11 N12 N11 -179.91(12) . . . . ?
F11 C11 C12 N13 1.12(16) . . . . ?
F11 C11 C12 C13 -178.44(13) . . . . ?
F12 C13 C12 N13 2.41(18) . . . . ?
F12 C13 C12 C11 -178.07(14) . . . . ?
F12 C13 C14 O11 1.14(16) . . . . ?
F12 C13 C14 N11 179.94(12) . . . . ?
F21 C21 N22 N21 178.95(13) . . . . ?
F21 C21 C22 N23 2.60(17) . . . . ?
F21 C21 C22 C23 -178.71(14) . . . . ?
F22 C23 C22 N23 -0.39(19) . . . . ?
F22 C23 C22 C21 -178.89(14) . . . . ?
F22 C23 C24 O21 -1.53(16) . . . . ?
F22 C23 C24 N21 178.41(13) . . . . ?
O11 C14 N11 N12 174.80(13) . . . . ?
O11 C14 C13 C12 -173.01(15) . . . . ?
O21 C24 N21 N22 -179.21(13) . . . . ?
O21 C24 C23 C22 179.51(15) . . . . ?
N11 N12 C11 C12 0.66(17) . . . . ?
N11 C14 C13 C12 5.79(16) . . . . ?
N12 C11 C12 N13 -179.45(16) . . . . ?
N12 C11 C12 C13 0.98(19) . . . . ?
N13 C12 C13 C14 176.19(17) . . . . ?
N13 C15 C16 C17 -178.57(15) . . . . ?
N21 N22 C21 C22 -0.13(17) . . . . ?
N21 C24 C23 C22 -0.56(16) . . . . ?
N22 C21 C22 N23 -178.33(17) . . . . ?
N22 C21 C22 C23 0.37(19) . . . . ?
N23 C22 C23 C24 178.52(16) . . . . ?
N23 C25 C26 C27 172.98(13) . . . . ?
C11 C12 C13 C14 -4.29(16) . . . . ?
C15 C16 C17 C18 -178.5(2) . . . . ?
C21 C22 C23 C24 0.02(16) . . . . ?
C25 C26 C27 C28 178.22(15) . . . . ?
